data_4079730
loop_
_publ_author_name
'Bucci, Alberto'
'Savini, Arianna'
'Rocchigiani, Luca'
'Zuccaccia, Cristiano'
'Rizzato, Silvia'
'Albinati, Alberto'
'Llobet, Antoni'
'Macchioni, Alceo'

_publ_section_title
;
 Organometallic Iridium Catalysts Based on Pyridinecarboxylate Ligands for
 the Oxidative Splitting of Water
;
_journal_issue 23
_journal_name_full Organometallics
_journal_page_first 8071
_journal_paper_doi 10.1021/om301024s
_journal_volume 31
_journal_year 2012
_chemical_formula_sum 'C17 H19 Cl Ir N O4'
_chemical_formula_weight 528.98
_chemical_name_common
;
 [Cp*Ir(kappa2-2,4-pyridinedicarboxylic acid)Cl]
;
_space_group_IT_number 19
_symmetry_cell_setting orthorhombic
_symmetry_space_group_name_Hall 'P 2ac 2ab'
_symmetry_space_group_name_H-M 'P 21 21 21'
_atom_sites_solution_hydrogens geom
_atom_sites_solution_primary direct
_atom_sites_solution_secondary difmap
_cell_angle_alpha 90.00
_cell_angle_beta 90.00
_cell_angle_gamma 90.00
_cell_formula_units_Z 4
_cell_length_a 7.4750(6)
_cell_length_b 14.0637(12)
_cell_length_c 15.9427(13)
_cell_measurement_reflns_used 9928
_cell_measurement_temperature 180(2)
_cell_measurement_theta_max 31.236
_cell_measurement_theta_min 2.555
_cell_volume 1676.0(2)
_computing_cell_refinement 'SAINTPLUS  (Bruker AXS, 1999)'
_computing_data_collection 'SMART      (Bruker AXS, 2001)'
_computing_data_reduction 'SAINTPLUS  (Bruker AXS, 1999)'
_computing_molecular_graphics
;     
 ORTEP for Windows v1.074 (L.J. Farrugia 1997)
 Mercury CSD 2.4.5 (Build RC3), CCDC, Cambridge (2011)
;
_computing_publication_material 'WinGX v1.64.05(L.J. Farrugia, J. Appl. Cryst.,1999,32, 837)'
_computing_structure_refinement 'SHELXL-97 (Acta Cryst.,2008,A64,112)'
_computing_structure_solution 'SHELXS-97 (Sheldrick, 1990)'
_diffrn_ambient_temperature 180(2)
_diffrn_measured_fraction_theta_full 0.961
_diffrn_measured_fraction_theta_max 0.961
_diffrn_measurement_device_type 'Bruker APEX II CCD'
_diffrn_measurement_method 'phi and omega scans'
_diffrn_radiation_monochromator graphite
_diffrn_radiation_source 'fine-focus sealed tube'
_diffrn_radiation_type MoK\a
_diffrn_radiation_wavelength 0.71073
_diffrn_reflns_av_R_equivalents 0.0329
_diffrn_reflns_av_sigmaI/netI 0.0247
_diffrn_reflns_limit_h_max 10
_diffrn_reflns_limit_h_min -10
_diffrn_reflns_limit_k_max 20
_diffrn_reflns_limit_k_min -20
_diffrn_reflns_limit_l_max 23
_diffrn_reflns_limit_l_min -22
_diffrn_reflns_number 26130
_diffrn_reflns_theta_full 31.52
_diffrn_reflns_theta_max 31.52
_diffrn_reflns_theta_min 2.56
_exptl_absorpt_coefficient_mu 8.147
_exptl_absorpt_correction_T_max 0.7463
_exptl_absorpt_correction_T_min 0.4370
_exptl_absorpt_correction_type empirical
_exptl_absorpt_process_details 'Sadabs 2.01 (Bruker AXS, 1999)'
_exptl_crystal_colour yellow
_exptl_crystal_density_diffrn 2.096
_exptl_crystal_density_method 'not measured'
_exptl_crystal_description prismatic
_exptl_crystal_F_000 1016
_exptl_crystal_size_max 0.20
_exptl_crystal_size_mid 0.12
_exptl_crystal_size_min 0.02
_refine_diff_density_max 1.248
_refine_diff_density_min -0.572
_refine_diff_density_rms 0.096
_refine_ls_abs_structure_details 'Flack H D (1983), Acta Cryst. A39, 876-881'
_refine_ls_abs_structure_Flack -0.009(5)
_refine_ls_extinction_method none
_refine_ls_goodness_of_fit_ref 1.044
_refine_ls_hydrogen_treatment mixed
_refine_ls_matrix_type full
_refine_ls_number_parameters 220
_refine_ls_number_reflns 5283
_refine_ls_number_restraints 0
_refine_ls_restrained_S_all 1.044
_refine_ls_R_factor_all 0.0187
_refine_ls_R_factor_gt 0.0163
_refine_ls_shift/su_max 0.001
_refine_ls_shift/su_mean 0.000
_refine_ls_structure_factor_coef Fsqd
_refine_ls_weighting_details 'calc w=1/[\s^2^(Fo^2^)+(0.0171P)^2^+0.1193P] where P=(Fo^2^+2Fc^2^)/3'
_refine_ls_weighting_scheme calc
_refine_ls_wR_factor_gt 0.0351
_refine_ls_wR_factor_ref 0.0358
_reflns_number_gt 5020
_reflns_number_total 5283
_reflns_threshold_expression >2sigma(I)
_cod_data_source_file om301024s_si_002.cif
_cod_data_source_block shelxl
_cod_depositor_comments
;
The following automatic conversions were performed:

'_symmetry_cell_setting' value 'Orthorhombic' changed to
'orthorhombic' according to
/home/saulius/struct/CIF-dictionaries/cif_core.dic dictionary named
'cif_core.dic' version 2.4.2 from 2011-04-26.

Automatic conversion script
Id: cif_fix_values 1891 2012-01-12 08:04:46Z andrius 
;
_cod_database_code 4079730
_compound_number 3

loop_
_symmetry_equiv_pos_as_xyz
'x, y, z'
'-x+1/2, -y, z+1/2'
'x+1/2, -y+1/2, -z'
'-x, y+1/2, -z+1/2'

loop_
_atom_site_label
_atom_site_type_symbol
_atom_site_fract_x
_atom_site_fract_y
_atom_site_fract_z
_atom_site_U_iso_or_equiv
_atom_site_adp_type
_atom_site_occupancy
_atom_site_symmetry_multiplicity
_atom_site_calc_flag
_atom_site_refinement_flags
Ir Ir 0.362258(11) 0.024547(6) 0.125324(6) 0.01339(3) Uani 1 1 d .
Cl Cl 0.07628(9) 0.09850(5) 0.10680(4) 0.02245(14) Uani 1 1 d .
N1 N 0.2258(3) -0.09797(15) 0.17387(13) 0.0150(4) Uani 1 1 d .
C2 C 0.1885(3) -0.16354(18) 0.11550(18) 0.0183(5) Uani 1 1 d .
C3 C 0.1182(4) -0.25271(18) 0.13445(18) 0.0237(5) Uani 1 1 d .
H3 H 0.0915 -0.2967 0.0910 0.028 Uiso 1 1 calc R
C4 C 0.0880(4) -0.27613(19) 0.21708(19) 0.0246(6) Uani 1 1 d .
H4 H 0.0450 -0.3374 0.2320 0.030 Uiso 1 1 calc R
C5 C 0.1219(4) -0.20818(18) 0.27806(17) 0.0211(5) Uani 1 1 d .
H5 H 0.1007 -0.2224 0.3355 0.025 Uiso 1 1 calc R
C6 C 0.1865(3) -0.11961(19) 0.25539(17) 0.0178(5) Uani 1 1 d .
C7 C 0.1920(4) -0.04216(19) 0.31986(16) 0.0186(5) Uani 1 1 d .
C8 C 0.2165(4) -0.1334(2) 0.02490(18) 0.0239(6) Uani 1 1 d .
O1 O 0.1436(3) 0.03722(14) 0.30664(13) 0.0327(5) Uani 1 1 d .
O2 O 0.2454(3) -0.07421(14) 0.39409(12) 0.0254(4) Uani 1 1 d .
O3 O 0.1667(4) -0.18449(18) -0.03128(14) 0.0467(8) Uani 1 1 d .
O4 O 0.2901(3) -0.05126(13) 0.01640(11) 0.0212(4) Uani 1 1 d .
C11 C 0.6454(3) 0.00289(18) 0.13894(17) 0.0212(5) Uani 1 1 d .
C12 C 0.6123(3) 0.06979(19) 0.07210(16) 0.0190(5) Uani 1 1 d .
C13 C 0.5189(4) 0.1499(2) 0.10493(16) 0.0186(5) Uani 1 1 d .
C14 C 0.4959(4) 0.1349(2) 0.19463(17) 0.0195(5) Uani 1 1 d .
C15 C 0.5777(4) 0.04562(19) 0.21459(17) 0.0215(6) Uani 1 1 d .
C16 C 0.7480(4) -0.0872(2) 0.1326(3) 0.0368(8) Uani 1 1 d .
H16A H 0.8720 -0.0731 0.1171 0.055 Uiso 1 1 calc R
H16B H 0.6938 -0.1279 0.0897 0.055 Uiso 1 1 calc R
H16C H 0.7457 -0.1200 0.1868 0.055 Uiso 1 1 calc R
C17 C 0.6672(4) 0.0538(2) -0.01708(18) 0.0305(7) Uani 1 1 d .
H17A H 0.6175 0.1044 -0.0524 0.046 Uiso 1 1 calc R
H17B H 0.6220 -0.0079 -0.0362 0.046 Uiso 1 1 calc R
H17C H 0.7980 0.0546 -0.0211 0.046 Uiso 1 1 calc R
C18 C 0.4589(5) 0.2356(2) 0.0576(2) 0.0315(7) Uani 1 1 d .
H18A H 0.5453 0.2871 0.0656 0.047 Uiso 1 1 calc R
H18B H 0.3413 0.2557 0.0783 0.047 Uiso 1 1 calc R
H18C H 0.4504 0.2202 -0.0022 0.047 Uiso 1 1 calc R
C19 C 0.4136(4) 0.2045(2) 0.2534(2) 0.0310(7) Uani 1 1 d .
H19A H 0.3864 0.1728 0.3067 0.046 Uiso 1 1 calc R
H19B H 0.3030 0.2295 0.2289 0.046 Uiso 1 1 calc R
H19C H 0.4973 0.2569 0.2634 0.046 Uiso 1 1 calc R
C110 C 0.6046(4) 0.0067(3) 0.30067(19) 0.0347(8) Uani 1 1 d .
H11A H 0.7235 0.0248 0.3211 0.052 Uiso 1 1 calc R
H11B H 0.5950 -0.0628 0.2991 0.052 Uiso 1 1 calc R
H11C H 0.5130 0.0325 0.3383 0.052 Uiso 1 1 calc R
H1O H 0.241(6) -0.036(3) 0.432(3) 0.052 Uiso 1 1 d .

loop_
_atom_site_aniso_label
_atom_site_aniso_U_11
_atom_site_aniso_U_22
_atom_site_aniso_U_33
_atom_site_aniso_U_23
_atom_site_aniso_U_13
_atom_site_aniso_U_12
Ir 0.01440(4) 0.01376(4) 0.01200(4) 0.00120(4) -0.00037(4) -0.00093(3)
Cl 0.0190(3) 0.0231(3) 0.0252(4) 0.0031(2) -0.0029(2) 0.0036(2)
N1 0.0141(10) 0.0166(10) 0.0143(10) 0.0002(8) -0.0004(8) 0.0006(8)
C2 0.0185(11) 0.0187(11) 0.0178(13) -0.0031(11) -0.0001(10) -0.0015(8)
C3 0.0276(13) 0.0196(11) 0.0240(14) -0.0042(10) -0.0017(13) -0.0047(10)
C4 0.0289(15) 0.0147(12) 0.0303(15) 0.0022(11) 0.0018(12) -0.0047(11)
C5 0.0237(14) 0.0190(12) 0.0206(12) 0.0028(10) 0.0032(11) -0.0014(11)
C6 0.0175(12) 0.0193(12) 0.0165(12) 0.0026(10) 0.0012(9) -0.0002(9)
C7 0.0193(12) 0.0209(13) 0.0157(11) 0.0007(10) 0.0036(9) -0.0005(9)
C8 0.0295(14) 0.0250(14) 0.0172(13) -0.0015(11) 0.0012(11) -0.0058(12)
O1 0.0565(14) 0.0205(10) 0.0213(10) -0.0001(8) -0.0048(10) 0.0093(11)
O2 0.0377(12) 0.0246(10) 0.0140(10) -0.0012(7) -0.0011(8) 0.0043(9)
O3 0.082(2) 0.0397(13) 0.0186(11) -0.0075(10) -0.0032(13) -0.0287(14)
O4 0.0279(9) 0.0215(9) 0.0141(9) 0.0005(7) 0.0003(8) -0.0048(7)
C11 0.0137(10) 0.0195(11) 0.0303(15) 0.0032(10) 0.0000(11) -0.0027(9)
C12 0.0162(13) 0.0208(12) 0.0199(12) 0.0013(10) 0.0019(10) -0.0050(10)
C13 0.0174(11) 0.0186(12) 0.0197(13) 0.0010(10) -0.0010(9) -0.0046(9)
C14 0.0208(13) 0.0194(13) 0.0183(12) -0.0032(11) -0.0017(10) -0.0052(10)
C15 0.0162(11) 0.0262(14) 0.0220(13) 0.0066(10) -0.0057(10) -0.0065(10)
C16 0.0240(14) 0.0264(14) 0.060(2) 0.0062(17) 0.0069(17) 0.0048(12)
C17 0.0275(16) 0.0422(17) 0.0217(13) -0.0045(12) 0.0088(11) -0.0084(13)
C18 0.0339(17) 0.0199(14) 0.0406(19) 0.0117(13) -0.0075(14) -0.0042(12)
C19 0.0286(16) 0.0289(15) 0.0354(17) -0.0133(13) 0.0048(13) -0.0083(13)
C110 0.0284(15) 0.050(2) 0.0251(14) 0.0186(14) -0.0119(12) -0.0115(14)

loop_
_atom_type_symbol
_atom_type_description
_atom_type_scat_dispersion_real
_atom_type_scat_dispersion_imag
_atom_type_scat_source
C C 0.0033 0.0016 'International Tables Vol C Tables 4.2.6.8 and 6.1.1.4'
H H 0.0000 0.0000 'International Tables Vol C Tables 4.2.6.8 and 6.1.1.4'
N N 0.0061 0.0033 'International Tables Vol C Tables 4.2.6.8 and 6.1.1.4'
O O 0.0106 0.0060 'International Tables Vol C Tables 4.2.6.8 and 6.1.1.4'
Cl Cl 0.1484 0.1585 'International Tables Vol C Tables 4.2.6.8 and 6.1.1.4'
Ir Ir -1.4442 7.9887 'International Tables Vol C Tables 4.2.6.8 and 6.1.1.4'

loop_
_geom_angle_atom_site_label_1
_geom_angle_atom_site_label_2
_geom_angle_atom_site_label_3
_geom_angle
O4 Ir C13 115.54(9)
O4 Ir N1 76.67(7)
C13 Ir N1 167.28(9)
O4 Ir C11 105.28(9)
C13 Ir C11 66.00(10)
N1 Ir C11 108.52(9)
O4 Ir C12 92.69(9)
C13 Ir C12 38.79(10)
N1 Ir C12 142.49(9)
C11 Ir C12 39.23(9)
O4 Ir C14 155.08(9)
C13 Ir C14 39.65(10)
N1 Ir C14 127.92(10)
C11 Ir C14 66.00(10)
C12 Ir C14 65.51(10)
O4 Ir C15 143.08(9)
C13 Ir C15 65.24(10)
N1 Ir C15 103.05(9)
C11 Ir C15 38.94(11)
C12 Ir C15 64.72(11)
C14 Ir C15 38.73(10)
O4 Ir Cl 83.67(6)
C13 Ir Cl 96.43(8)
N1 Ir Cl 88.22(6)
C11 Ir Cl 162.31(7)
C12 Ir Cl 126.79(7)
C14 Ir Cl 99.45(8)
C15 Ir Cl 133.15(8)
C2 N1 C6 117.6(2)
C2 N1 Ir 113.65(17)
C6 N1 Ir 128.58(17)
N1 C2 C3 123.2(3)
N1 C2 C8 116.1(2)
C3 C2 C8 120.6(2)
C4 C3 C2 119.0(3)
C4 C3 H3 120.5
C2 C3 H3 120.5
C3 C4 C5 118.4(2)
C3 C4 H4 120.8
C5 C4 H4 120.8
C4 C5 C6 120.1(3)
C4 C5 H5 120.0
C6 C5 H5 120.0
N1 C6 C5 121.6(2)
N1 C6 C7 119.0(2)
C5 C6 C7 119.0(2)
O1 C7 O2 124.5(3)
O1 C7 C6 123.5(2)
O2 C7 C6 111.9(2)
O3 C8 O4 126.0(3)
O3 C8 C2 119.8(3)
O4 C8 C2 114.2(2)
C7 O2 H1O 115(3)
C8 O4 Ir 118.47(17)
C15 C11 C12 106.6(2)
C15 C11 C16 126.5(3)
C12 C11 C16 126.5(3)
C15 C11 Ir 71.29(15)
C12 C11 Ir 70.40(14)
C16 C11 Ir 128.52(19)
C13 C12 C11 109.1(2)
C13 C12 C17 127.0(3)
C11 C12 C17 123.9(3)
C13 C12 Ir 70.29(14)
C11 C12 Ir 70.38(14)
C17 C12 Ir 124.68(19)
C12 C13 C14 107.8(2)
C12 C13 C18 126.9(3)
C14 C13 C18 125.3(3)
C12 C13 Ir 70.92(15)
C14 C13 Ir 70.56(15)
C18 C13 Ir 125.3(2)
C15 C14 C13 107.1(2)
C15 C14 C19 127.8(3)
C13 C14 C19 125.0(3)
C15 C14 Ir 71.31(15)
C13 C14 Ir 69.79(15)
C19 C14 Ir 127.3(2)
C14 C15 C11 109.3(2)
C14 C15 C110 125.7(3)
C11 C15 C110 124.8(3)
C14 C15 Ir 69.96(15)
C11 C15 Ir 69.78(15)
C110 C15 Ir 130.8(2)
C11 C16 H16A 109.5
C11 C16 H16B 109.5
H16A C16 H16B 109.5
C11 C16 H16C 109.5
H16A C16 H16C 109.5
H16B C16 H16C 109.5
C12 C17 H17A 109.5
C12 C17 H17B 109.5
H17A C17 H17B 109.5
C12 C17 H17C 109.5
H17A C17 H17C 109.5
H17B C17 H17C 109.5
C13 C18 H18A 109.5
C13 C18 H18B 109.5
H18A C18 H18B 109.5
C13 C18 H18C 109.5
H18A C18 H18C 109.5
H18B C18 H18C 109.5
C14 C19 H19A 109.5
C14 C19 H19B 109.5
H19A C19 H19B 109.5
C14 C19 H19C 109.5
H19A C19 H19C 109.5
H19B C19 H19C 109.5
C15 C110 H11A 109.5
C15 C110 H11B 109.5
H11A C110 H11B 109.5
C15 C110 H11C 109.5
H11A C110 H11C 109.5
H11B C110 H11C 109.5

loop_
_geom_bond_atom_site_label_1
_geom_bond_atom_site_label_2
_geom_bond_distance
Ir O4 2.1079(18)
Ir C13 2.141(3)
Ir N1 2.147(2)
Ir C11 2.149(3)
Ir C12 2.149(3)
Ir C14 2.151(3)
Ir C15 2.169(3)
Ir Cl 2.3956(7)
N1 C2 1.340(3)
N1 C6 1.367(3)
C2 C3 1.393(4)
C2 C8 1.520(4)
C3 C4 1.377(4)
C3 H3 0.9500
C4 C5 1.387(4)
C4 H4 0.9500
C5 C6 1.384(4)
C5 H5 0.9500
C6 C7 1.498(4)
C7 O1 1.192(3)
C7 O2 1.328(3)
C8 O3 1.207(4)
C8 O4 1.287(3)
O2 H1O 0.81(4)
C11 C15 1.439(4)
C11 C12 1.443(4)
C11 C16 1.484(4)
C12 C13 1.425(4)
C12 C17 1.497(4)
C13 C14 1.456(4)
C13 C18 1.491(4)
C14 C15 1.433(4)
C14 C19 1.487(4)
C15 C110 1.491(4)
C16 H16A 0.9800
C16 H16B 0.9800
C16 H16C 0.9800
C17 H17A 0.9800
C17 H17B 0.9800
C17 H17C 0.9800
C18 H18A 0.9800
C18 H18B 0.9800
C18 H18C 0.9800
C19 H19A 0.9800
C19 H19B 0.9800
C19 H19C 0.9800
C110 H11A 0.9800
C110 H11B 0.9800
C110 H11C 0.9800

loop_
_geom_hbond_atom_site_label_D
_geom_hbond_atom_site_label_H
_geom_hbond_atom_site_label_A
_geom_hbond_distance_DH
_geom_hbond_distance_HA
_geom_hbond_distance_DA
_geom_hbond_angle_DHA
_geom_hbond_site_symmetry_A
O2 H1O O4 0.81(4) 1.84(4) 2.643(3) 175(5) 2

loop_
_geom_torsion_atom_site_label_1
_geom_torsion_atom_site_label_2
_geom_torsion_atom_site_label_3
_geom_torsion_atom_site_label_4
_geom_torsion
O4 Ir N1 C2 8.57(17)
C13 Ir N1 C2 -155.7(4)
C11 Ir N1 C2 -93.33(19)
C12 Ir N1 C2 -68.2(2)
C14 Ir N1 C2 -166.91(17)
C15 Ir N1 C2 -133.48(18)
Cl Ir N1 C2 92.48(17)
O4 Ir N1 C6 -176.9(2)
C13 Ir N1 C6 18.8(6)
C11 Ir N1 C6 81.2(2)
C12 Ir N1 C6 106.3(2)
C14 Ir N1 C6 7.6(3)
C15 Ir N1 C6 41.0(2)
Cl Ir N1 C6 -93.0(2)
C6 N1 C2 C3 -2.3(4)
Ir N1 C2 C3 172.8(2)
C6 N1 C2 C8 174.1(2)
Ir N1 C2 C8 -10.8(3)
N1 C2 C3 C4 -1.2(4)
C8 C2 C3 C4 -177.4(3)
C2 C3 C4 C5 2.7(4)
C3 C4 C5 C6 -0.8(5)
C2 N1 C6 C5 4.3(4)
Ir N1 C6 C5 -170.0(2)
C2 N1 C6 C7 -168.0(2)
Ir N1 C6 C7 17.7(3)
C4 C5 C6 N1 -2.8(4)
C4 C5 C6 C7 169.5(3)
N1 C6 C7 O1 37.6(4)
C5 C6 C7 O1 -135.0(3)
N1 C6 C7 O2 -146.6(2)
C5 C6 C7 O2 40.9(3)
N1 C2 C8 O3 -171.6(3)
C3 C2 C8 O3 4.9(5)
N1 C2 C8 O4 6.6(4)
C3 C2 C8 O4 -176.9(3)
O3 C8 O4 Ir 179.3(3)
C2 C8 O4 Ir 1.2(3)
C13 Ir O4 C8 171.0(2)
N1 Ir O4 C8 -5.2(2)
C11 Ir O4 C8 100.7(2)
C12 Ir O4 C8 138.4(2)
C14 Ir O4 C8 166.3(3)
C15 Ir O4 C8 88.9(3)
Cl Ir O4 C8 -94.8(2)
O4 Ir C11 C15 -168.71(14)
C13 Ir C11 C15 79.71(16)
N1 Ir C11 C15 -87.95(15)
C12 Ir C11 C15 116.2(2)
C14 Ir C11 C15 36.13(15)
Cl Ir C11 C15 72.6(3)
O4 Ir C11 C12 75.07(16)
C13 Ir C11 C12 -36.50(15)
N1 Ir C11 C12 155.84(15)
C14 Ir C11 C12 -80.08(17)
C15 Ir C11 C12 -116.2(2)
Cl Ir C11 C12 -43.6(3)
O4 Ir C11 C16 -46.5(3)
C13 Ir C11 C16 -158.0(3)
N1 Ir C11 C16 34.3(3)
C12 Ir C11 C16 -121.5(4)
C14 Ir C11 C16 158.4(3)
C15 Ir C11 C16 122.2(3)
Cl Ir C11 C16 -165.2(2)
C15 C11 C12 C13 -2.7(3)
C16 C11 C12 C13 -176.2(2)
Ir C11 C12 C13 59.81(18)
C15 C11 C12 C17 178.3(2)
C16 C11 C12 C17 4.7(4)
Ir C11 C12 C17 -119.2(3)
C15 C11 C12 Ir -62.49(18)
C16 C11 C12 Ir 124.0(3)
O4 Ir C12 C13 129.09(15)
N1 Ir C12 C13 -159.44(15)
C11 Ir C12 C13 -119.8(2)
C14 Ir C12 C13 -38.39(16)
C15 Ir C12 C13 -81.27(16)
Cl Ir C12 C13 44.98(17)
O4 Ir C12 C11 -111.07(15)
C13 Ir C12 C11 119.8(2)
N1 Ir C12 C11 -39.6(2)
C14 Ir C12 C11 81.45(17)
C15 Ir C12 C11 38.58(16)
Cl Ir C12 C11 164.82(12)
O4 Ir C12 C17 7.1(2)
C13 Ir C12 C17 -122.0(3)
N1 Ir C12 C17 78.6(3)
C11 Ir C12 C17 118.2(3)
C14 Ir C12 C17 -160.4(3)
C15 Ir C12 C17 156.8(3)
Cl Ir C12 C17 -77.0(3)
C11 C12 C13 C14 1.4(3)
C17 C12 C13 C14 -179.6(3)
Ir C12 C13 C14 61.28(18)
C11 C12 C13 C18 179.8(3)
C17 C12 C13 C18 -1.2(4)
Ir C12 C13 C18 -120.3(3)
C11 C12 C13 Ir -59.87(18)
C17 C12 C13 Ir 119.1(3)
O4 Ir C13 C12 -59.24(17)
N1 Ir C13 C12 103.8(4)
C11 Ir C13 C12 36.90(15)
C14 Ir C13 C12 117.7(2)
C15 Ir C13 C12 79.82(17)
Cl Ir C13 C12 -145.28(14)
O4 Ir C13 C14 -176.90(15)
N1 Ir C13 C14 -13.9(5)
C11 Ir C13 C14 -80.76(17)
C12 Ir C13 C14 -117.7(2)
C15 Ir C13 C14 -37.84(16)
Cl Ir C13 C14 97.07(15)
O4 Ir C13 C18 63.0(3)
N1 Ir C13 C18 -134.0(4)
C11 Ir C13 C18 159.2(3)
C12 Ir C13 C18 122.3(3)
C14 Ir C13 C18 -120.1(3)
C15 Ir C13 C18 -157.9(3)
Cl Ir C13 C18 -23.0(3)
C12 C13 C14 C15 0.4(3)
C18 C13 C14 C15 -178.0(3)
Ir C13 C14 C15 61.93(18)
C12 C13 C14 C19 176.4(3)
C18 C13 C14 C19 -2.0(4)
Ir C13 C14 C19 -122.1(3)
C12 C13 C14 Ir -61.52(18)
C18 C13 C14 Ir 120.0(3)
O4 Ir C14 C15 -110.4(2)
C13 Ir C14 C15 -117.1(2)
N1 Ir C14 C15 59.07(19)
C11 Ir C14 C15 -36.32(16)
C12 Ir C14 C15 -79.52(17)
Cl Ir C14 C15 154.23(15)
O4 Ir C14 C13 6.7(3)
N1 Ir C14 C13 176.16(14)
C11 Ir C14 C13 80.77(17)
C12 Ir C14 C13 37.57(16)
C15 Ir C14 C13 117.1(2)
Cl Ir C14 C13 -88.68(15)
O4 Ir C14 C19 125.8(3)
C13 Ir C14 C19 119.2(3)
N1 Ir C14 C19 -64.7(3)
C11 Ir C14 C19 -160.1(3)
C12 Ir C14 C19 156.7(3)
C15 Ir C14 C19 -123.7(3)
Cl Ir C14 C19 30.5(3)
C13 C14 C15 C11 -2.1(3)
C19 C14 C15 C11 -178.0(3)
Ir C14 C15 C11 58.85(18)
C13 C14 C15 C110 172.6(3)
C19 C14 C15 C110 -3.3(5)
Ir C14 C15 C110 -126.5(3)
C13 C14 C15 Ir -60.94(18)
C19 C14 C15 Ir 123.2(3)
C12 C11 C15 C14 2.9(3)
C16 C11 C15 C14 176.5(2)
Ir C11 C15 C14 -58.96(18)
C12 C11 C15 C110 -171.8(3)
C16 C11 C15 C110 1.8(4)
Ir C11 C15 C110 126.3(3)
C12 C11 C15 Ir 61.90(18)
C16 C11 C15 Ir -124.6(3)
O4 Ir C15 C14 138.90(16)
C13 Ir C15 C14 38.73(16)
N1 Ir C15 C14 -136.00(15)
C11 Ir C15 C14 120.6(2)
C12 Ir C15 C14 81.72(17)
Cl Ir C15 C14 -36.00(19)
O4 Ir C15 C11 18.3(2)
C13 Ir C15 C11 -81.85(16)
N1 Ir C15 C11 103.42(15)
C12 Ir C15 C11 -38.86(15)
C14 Ir C15 C11 -120.6(2)
Cl Ir C15 C11 -156.58(12)
O4 Ir C15 C110 -100.7(3)
C13 Ir C15 C110 159.2(3)
N1 Ir C15 C110 -15.6(3)
C11 Ir C15 C110 -119.0(4)
C12 Ir C15 C110 -157.9(3)
C14 Ir C15 C110 120.4(4)
Cl Ir C15 C110 84.4(3)
